data_7237403
loop_
_publ_author_name
'Wang, Jing'
'Li, Aisen'
'Xu, Shuping'
'Li, Bao'
'Song, Chongping'
'Geng, Yijia'
'Chu, Ning'
'He, Jian'
'Xu, Weiqing'

_publ_section_title
;
 Tunable luminescence of a novel organic co-crystal based on
 intermolecular charge transfer under pressure
;
_journal_issue 33
_journal_name_full 'Journal of Materials Chemistry C'
_journal_page_first 8958
_journal_paper_doi 10.1039/C8TC02748J
_journal_volume 6
_journal_year 2018
_chemical_formula_moiety '2(C16 H12 O), C8 N2 F4'
_chemical_formula_sum 'C40 H24 F4 N2 O2'
_chemical_formula_weight 640.61
_chemical_name_common 9ACA-TFP
_chemical_name_systematic 9-acetylanthracene-tetrafluoroterephthalonitrile
_chemical_properties_physical Deliquescent
_space_group_crystal_system monoclinic
_space_group_IT_number 14
_space_group_name_Hall '-P 2yn'
_space_group_name_H-M_alt 'P 1 21/n 1'
_atom_sites_solution_hydrogens geom
_audit_creation_method SHELXL-2014/7
_audit_update_record
;
2018-03-15 deposited with the CCDC.
2018-07-16 downloaded from the CCDC.
;
_cell_angle_alpha 90
_cell_angle_beta 95.0520(10)
_cell_angle_gamma 90
_cell_formula_units_Z 2
_cell_length_a 11.6109(4)
_cell_length_b 10.4279(4)
_cell_length_c 13.0037(5)
_cell_measurement_reflns_used 6948
_cell_measurement_temperature 199(2)
_cell_measurement_theta_max 28.28
_cell_measurement_theta_min 2.98
_cell_volume 1568.34(10)
_computing_cell_refinement 'Bruker D8 Venture'
_computing_data_collection 'Bruker D8 Venture'
_computing_data_reduction 'Bruker D8 Venture'
_computing_molecular_graphics 'Bruker SHELXTL'
_computing_publication_material 'Bruker SHELXTL'
_computing_structure_refinement 'SHELXL-2014/7 (Sheldrick, 2015)'
_computing_structure_solution 'SHELXT-2014/7 (Sheldrick, 2015)'
_diffrn_ambient_temperature 119
_diffrn_measured_fraction_theta_full 0.993
_diffrn_measured_fraction_theta_max 0.989
_diffrn_measurement_device_type 'D8 VENTURE PHOTON II'
_diffrn_measurement_method 'phi and omega scans'
_diffrn_radiation_type MoK\a
_diffrn_radiation_wavelength 0.71073
_diffrn_reflns_av_R_equivalents 0.0384
_diffrn_reflns_av_unetI/netI 0.0320
_diffrn_reflns_Laue_measured_fraction_full 0.993
_diffrn_reflns_Laue_measured_fraction_max 0.989
_diffrn_reflns_limit_h_max 14
_diffrn_reflns_limit_h_min -15
_diffrn_reflns_limit_k_max 13
_diffrn_reflns_limit_k_min -13
_diffrn_reflns_limit_l_max 17
_diffrn_reflns_limit_l_min -17
_diffrn_reflns_number 18354
_diffrn_reflns_point_group_measured_fraction_full 0.993
_diffrn_reflns_point_group_measured_fraction_max 0.989
_diffrn_reflns_theta_full 25.242
_diffrn_reflns_theta_max 28.255
_diffrn_reflns_theta_min 2.984
_diffrn_source 'fine-focus sealed tube'
_exptl_absorpt_coefficient_mu 0.100
_exptl_absorpt_correction_T_max 0.988
_exptl_absorpt_correction_T_min 0.984
_exptl_absorpt_correction_type multi-scan
_exptl_crystal_colour yellow
_exptl_crystal_density_diffrn 1.357
_exptl_crystal_description block
_exptl_crystal_F_000 660
_exptl_crystal_preparation Luminescent
_exptl_crystal_size_max 0.160
_exptl_crystal_size_mid 0.140
_exptl_crystal_size_min 0.120
_refine_diff_density_max 0.231
_refine_diff_density_min -0.170
_refine_diff_density_rms 0.032
_refine_ls_extinction_coef 0.029(3)
_refine_ls_extinction_expression Fc^*^=kFc[1+0.001xFc^2^\l^3^/sin(2\q)]^-1/4^
_refine_ls_extinction_method 'SHELXL-2014/7 (Sheldrick 2014'
_refine_ls_goodness_of_fit_ref 1.030
_refine_ls_hydrogen_treatment constr
_refine_ls_matrix_type full
_refine_ls_number_parameters 219
_refine_ls_number_reflns 3836
_refine_ls_number_restraints 0
_refine_ls_restrained_S_all 1.030
_refine_ls_R_factor_all 0.1001
_refine_ls_R_factor_gt 0.0539
_refine_ls_shift/su_max 0.000
_refine_ls_shift/su_mean 0.000
_refine_ls_structure_factor_coef Fsqd
_refine_ls_weighting_details 'w=1/[\s^2^(Fo^2^)+(0.0556P)^2^+0.4243P] where P=(Fo^2^+2Fc^2^)/3'
_refine_ls_weighting_scheme calc
_refine_ls_wR_factor_gt 0.1278
_refine_ls_wR_factor_ref 0.1539
_reflns_Friedel_coverage 0.000
_reflns_number_gt 2254
_reflns_number_total 3836
_reflns_threshold_expression 'I > 2\s(I)'
_cod_data_source_file c8tc02748j2.cif
_cod_data_source_block mo_wj_6_o_0m_a
_cod_original_sg_symbol_H-M 'P 21/n'
_cod_database_code 7237403
_shelx_shelxl_version_number 2014/7
_shelx_space_group_comment
;
The symmetry employed for this shelxl refinement is uniquely defined
by the following loop, which should always be used as a source of
symmetry information in preference to the above space-group names.
They are only intended as comments.
;
_shelx_estimated_absorpt_t_min 0.984
_shelx_estimated_absorpt_t_max 0.988

loop_
_space_group_symop_operation_xyz
'x, y, z'
'-x+1/2, y+1/2, -z+1/2'
'-x, -y, -z'
'x-1/2, -y-1/2, z-1/2'

loop_
_atom_site_label
_atom_site_type_symbol
_atom_site_fract_x
_atom_site_fract_y
_atom_site_fract_z
_atom_site_U_iso_or_equiv
_atom_site_adp_type
_atom_site_occupancy
_atom_site_site_symmetry_order
_atom_site_calc_flag
_atom_site_refinement_flags_posn
_atom_site_refinement_flags_adp
C1 C 0.53502(16) 0.4802(2) 0.40313(15) 0.0604(5) Uani 1 1 d . .
C2 C 0.50395(17) 0.5999(2) 0.43250(15) 0.0625(5) Uani 1 1 d . .
C3 C 0.46813(16) 0.62187(19) 0.53003(16) 0.0600(5) Uani 1 1 d . .
C4 C 0.4359(2) 0.7486(3) 0.5615(2) 0.0792(7) Uani 1 1 d . .
C5 C 0.15669(15) 0.60364(18) 0.45491(14) 0.0526(5) Uani 1 1 d . .
C6 C 0.14070(18) 0.7190(2) 0.39558(18) 0.0689(6) Uani 1 1 d . .
H6 H 0.1543 0.7178 0.3246 0.083 Uiso 1 1 calc R U
C7 C 0.1068(2) 0.8291(2) 0.4380(2) 0.0840(7) Uani 1 1 d . .
H7 H 0.0970 0.9042 0.3968 0.101 Uiso 1 1 calc R U
C8 C 0.0856(2) 0.8338(2) 0.5425(2) 0.0872(8) Uani 1 1 d . .
H8 H 0.0609 0.9118 0.5711 0.105 Uiso 1 1 calc R U
C9 C 0.10012(19) 0.7287(2) 0.60278(19) 0.0747(6) Uani 1 1 d . .
H9 H 0.0869 0.7343 0.6737 0.090 Uiso 1 1 calc R U
C10 C 0.13507(15) 0.60870(19) 0.56173(15) 0.0561(5) Uani 1 1 d . .
C11 C 0.14861(17) 0.4978(2) 0.62077(15) 0.0610(5) Uani 1 1 d . .
H11 H 0.1340 0.5016 0.6914 0.073 Uiso 1 1 calc R U
C12 C 0.18262(16) 0.38204(19) 0.58078(14) 0.0558(5) Uani 1 1 d . .
C13 C 0.19700(19) 0.2685(2) 0.64173(18) 0.0737(6) Uani 1 1 d . .
H13 H 0.1820 0.2713 0.7123 0.088 Uiso 1 1 calc R U
C14 C 0.2314(2) 0.1575(2) 0.6014(2) 0.0847(7) Uani 1 1 d . .
H14 H 0.2404 0.0831 0.6435 0.102 Uiso 1 1 calc R U
C15 C 0.2540(2) 0.1515(2) 0.4975(2) 0.0844(7) Uani 1 1 d . .
H15 H 0.2784 0.0726 0.4700 0.101 Uiso 1 1 calc R U
C16 C 0.24158(19) 0.2556(2) 0.43563(17) 0.0684(6) Uani 1 1 d . .
H16 H 0.2573 0.2487 0.3654 0.082 Uiso 1 1 calc R U
C17 C 0.20519(15) 0.37610(18) 0.47418(14) 0.0522(5) Uani 1 1 d . .
C18 C 0.19171(15) 0.48744(18) 0.41386(13) 0.0501(4) Uani 1 1 d . .
C19 C 0.21579(18) 0.4820(2) 0.30188(15) 0.0603(5) Uani 1 1 d . .
C20 C 0.1222(2) 0.4367(3) 0.22600(17) 0.0962(9) Uani 1 1 d . .
H20A H 0.0622 0.5026 0.2164 0.144 Uiso 1 1 calc R U
H20B H 0.0887 0.3578 0.2514 0.144 Uiso 1 1 calc R U
H20C H 0.1539 0.4195 0.1599 0.144 Uiso 1 1 calc R U
F1 F 0.56819(11) 0.46179(14) 0.30840(9) 0.0877(5) Uani 1 1 d . .
F2 F 0.50741(13) 0.69758(13) 0.36700(11) 0.0923(5) Uani 1 1 d . .
N1 N 0.4104(2) 0.8472(2) 0.5883(2) 0.1112(8) Uani 1 1 d . .
O1 O 0.30633(14) 0.5167(2) 0.27400(12) 0.1029(7) Uani 1 1 d . .

loop_
_atom_site_aniso_label
_atom_site_aniso_U_11
_atom_site_aniso_U_22
_atom_site_aniso_U_33
_atom_site_aniso_U_23
_atom_site_aniso_U_13
_atom_site_aniso_U_12
C1 0.0484(11) 0.0786(14) 0.0536(11) -0.0010(10) 0.0013(8) 0.0038(10)
C2 0.0518(11) 0.0711(14) 0.0633(12) 0.0141(11) -0.0019(9) 0.0000(10)
C3 0.0462(10) 0.0661(13) 0.0661(12) -0.0016(10) -0.0035(9) 0.0050(9)
C4 0.0639(14) 0.0738(16) 0.0993(18) -0.0049(14) 0.0027(12) 0.0049(12)
C5 0.0415(9) 0.0583(11) 0.0584(11) -0.0032(9) 0.0061(8) -0.0064(8)
C6 0.0634(13) 0.0670(14) 0.0768(14) 0.0060(11) 0.0088(10) -0.0039(11)
C7 0.0775(16) 0.0608(14) 0.115(2) 0.0080(14) 0.0145(14) 0.0042(12)
C8 0.0763(16) 0.0604(14) 0.128(2) -0.0176(15) 0.0238(15) 0.0040(12)
C9 0.0642(13) 0.0772(16) 0.0854(15) -0.0230(13) 0.0212(11) -0.0040(11)
C10 0.0442(10) 0.0612(12) 0.0641(12) -0.0111(10) 0.0110(8) -0.0050(9)
C11 0.0538(11) 0.0811(14) 0.0493(10) -0.0068(10) 0.0118(8) -0.0046(10)
C12 0.0476(10) 0.0639(12) 0.0559(11) 0.0030(9) 0.0053(8) -0.0031(9)
C13 0.0710(14) 0.0834(16) 0.0666(13) 0.0148(12) 0.0060(11) -0.0028(12)
C14 0.0877(17) 0.0692(15) 0.0963(19) 0.0209(13) 0.0031(14) 0.0036(13)
C15 0.0880(17) 0.0577(13) 0.108(2) -0.0049(13) 0.0095(14) 0.0060(12)
C16 0.0710(14) 0.0632(13) 0.0719(13) -0.0115(11) 0.0111(10) 0.0012(11)
C17 0.0442(10) 0.0582(11) 0.0545(10) -0.0061(9) 0.0060(8) -0.0052(8)
C18 0.0430(9) 0.0592(11) 0.0484(10) -0.0044(8) 0.0054(7) -0.0066(8)
C19 0.0527(11) 0.0731(13) 0.0555(11) -0.0019(10) 0.0081(9) -0.0047(10)
C20 0.0819(17) 0.148(2) 0.0586(13) -0.0160(15) 0.0031(11) -0.0337(17)
F1 0.0818(9) 0.1212(11) 0.0617(8) -0.0048(7) 0.0159(6) 0.0069(8)
F2 0.0979(10) 0.0882(10) 0.0908(10) 0.0333(8) 0.0083(7) 0.0019(8)
N1 0.1056(18) 0.0793(16) 0.150(2) -0.0226(15) 0.0157(16) 0.0142(13)
O1 0.0661(10) 0.179(2) 0.0657(10) -0.0043(10) 0.0170(8) -0.0288(11)

loop_
_atom_type_symbol
_atom_type_description
_atom_type_scat_dispersion_real
_atom_type_scat_dispersion_imag
_atom_type_scat_source
C C 0.0033 0.0016 'International Tables Vol C Tables 4.2.6.8 and 6.1.1.4'
H H 0.0000 0.0000 'International Tables Vol C Tables 4.2.6.8 and 6.1.1.4'
F F 0.0171 0.0103 'International Tables Vol C Tables 4.2.6.8 and 6.1.1.4'
N N 0.0061 0.0033 'International Tables Vol C Tables 4.2.6.8 and 6.1.1.4'
O O 0.0106 0.0060 'International Tables Vol C Tables 4.2.6.8 and 6.1.1.4'

loop_
_geom_angle_atom_site_label_1
_geom_angle_atom_site_label_2
_geom_angle_atom_site_label_3
_geom_angle
_geom_angle_site_symmetry_1
_geom_angle_site_symmetry_3
F1 C1 C2 119.65(19) . .
F1 C1 C3 119.77(19) . 3_666
C2 C1 C3 120.57(19) . 3_666
F2 C2 C1 119.87(19) . .
F2 C2 C3 119.1(2) . .
C1 C2 C3 121.02(18) . .
C1 C3 C2 118.41(19) 3_666 .
C1 C3 C4 120.5(2) 3_666 .
C2 C3 C4 121.1(2) . .
N1 C4 C3 178.5(3) . .
C18 C5 C6 123.37(18) . .
C18 C5 C10 118.89(17) . .
C6 C5 C10 117.74(18) . .
C7 C6 C5 121.5(2) . .
C7 C6 H6 119.2 . .
C5 C6 H6 119.2 . .
C6 C7 C8 120.6(2) . .
C6 C7 H7 119.7 . .
C8 C7 H7 119.7 . .
C9 C8 C7 120.7(2) . .
C9 C8 H8 119.6 . .
C7 C8 H8 119.6 . .
C8 C9 C10 121.2(2) . .
C8 C9 H9 119.4 . .
C10 C9 H9 119.4 . .
C11 C10 C9 122.86(19) . .
C11 C10 C5 118.94(17) . .
C9 C10 C5 118.20(19) . .
C12 C11 C10 122.67(17) . .
C12 C11 H11 118.7 . .
C10 C11 H11 118.7 . .
C11 C12 C13 122.54(19) . .
C11 C12 C17 118.85(17) . .
C13 C12 C17 118.60(19) . .
C14 C13 C12 121.4(2) . .
C14 C13 H13 119.3 . .
C12 C13 H13 119.3 . .
C13 C14 C15 120.1(2) . .
C13 C14 H14 119.9 . .
C15 C14 H14 119.9 . .
C16 C15 C14 121.3(2) . .
C16 C15 H15 119.4 . .
C14 C15 H15 119.4 . .
C15 C16 C17 121.1(2) . .
C15 C16 H16 119.5 . .
C17 C16 H16 119.5 . .
C18 C17 C16 123.59(17) . .
C18 C17 C12 118.93(17) . .
C16 C17 C12 117.47(18) . .
C5 C18 C17 121.72(16) . .
C5 C18 C19 119.06(17) . .
C17 C18 C19 119.22(17) . .
O1 C19 C20 120.47(19) . .
O1 C19 C18 121.56(18) . .
C20 C19 C18 117.94(18) . .
C19 C20 H20A 109.5 . .
C19 C20 H20B 109.5 . .
H20A C20 H20B 109.5 . .
C19 C20 H20C 109.5 . .
H20A C20 H20C 109.5 . .
H20B C20 H20C 109.5 . .

loop_
_geom_bond_atom_site_label_1
_geom_bond_atom_site_label_2
_geom_bond_distance
_geom_bond_site_symmetry_2
C1 F1 1.336(2) .
C1 C2 1.363(3) .
C1 C3 1.377(3) 3_666
C2 F2 1.331(2) .
C2 C3 1.388(3) .
C3 C1 1.377(3) 3_666
C3 C4 1.442(3) .
C4 N1 1.134(3) .
C5 C18 1.399(3) .
C5 C6 1.432(3) .
C5 C10 1.434(3) .
C6 C7 1.348(3) .
C6 H6 0.9500 .
C7 C8 1.402(4) .
C7 H7 0.9500 .
C8 C9 1.349(3) .
C8 H8 0.9500 .
C9 C10 1.433(3) .
C9 H9 0.9500 .
C10 C11 1.389(3) .
C11 C12 1.386(3) .
C11 H11 0.9500 .
C12 C13 1.426(3) .
C12 C17 1.435(3) .
C13 C14 1.346(3) .
C13 H13 0.9500 .
C14 C15 1.400(4) .
C14 H14 0.9500 .
C15 C16 1.352(3) .
C15 H15 0.9500 .
C16 C17 1.430(3) .
C16 H16 0.9500 .
C17 C18 1.402(3) .
C18 C19 1.508(3) .
C19 O1 1.198(2) .
C19 C20 1.479(3) .
C20 H20A 0.9800 .
C20 H20B 0.9800 .
C20 H20C 0.9800 .
